data_2005808
loop_
_publ_author_name
'Urtiaga, M. K.'
'Arriortua, M. I.'
'Cort\'es, R.'
'Rojo, T.'

_publ_contact_author
;
Dr Miren Karmele Urtiaga
Dpto. de Mineralogia y Petrologia
Universidad del Pais Vasco
Apartado 644
48080 Bilbao
Spain
;
_publ_section_title
;
 Di-\m-chloro-bis[(diethylenetriamine)copper(II)] Dinitrate
;
_journal_issue 12
_journal_name_full 'Acta Crystallographica Section C'
_journal_page_first 3007
_journal_page_last 3009
_journal_paper_doi 10.1107/S010827019600978X
_journal_volume 52
_journal_year 1996
_chemical_formula_iupac '[Cu2 Cl2 (C4 H13 N3)2] (N O3)2'
_chemical_formula_moiety 'C4 H13 Cl Cu N4 O3'
_chemical_formula_structural '(Cu2 (N3 C4 H13)2 Cl2) (NO3)2'
_chemical_formula_sum 'C4 H13 Cl Cu N4 O3'
_chemical_formula_weight 264.17
_chemical_name_systematic
;
   di\m-chloro bis-diethylene triamine dicopper(II) dinitrate
;
_space_group_IT_number 14
_symmetry_cell_setting monoclinic
_symmetry_space_group_name_Hall '-P 2yn'
_symmetry_space_group_name_H-M 'P 1 21/n 1'
_audit_creation_method SHELXL
_cell_angle_alpha 90.00
_cell_angle_beta 104.22(1)
_cell_angle_gamma 90.00
_cell_formula_units_Z 4
_cell_length_a 6.680(1)
_cell_length_b 13.996(2)
_cell_length_c 10.816(1)
_cell_measurement_reflns_used 25
_cell_measurement_temperature 293(2)
_cell_measurement_theta_max 13
_cell_measurement_theta_min 9
_cell_volume 980.2(2)
_computing_cell_refinement 'CAD-4 Software'
_computing_data_collection 'CAD-4 Software (Enraf-Nonius, 1989)'
_computing_data_reduction 'Xtal 3.2 (Hall, Flack & Stewart, 1992)'
_computing_molecular_graphics 'ORTEPII (Johnson, 1976)'
_computing_publication_material 'PARST (Nardelli, 1983)'
_computing_structure_refinement 'SHELXL93 (Sheldrick, 1993)'
_computing_structure_solution 'SHELXS86 (Sheldrick, 1990)'
_diffrn_ambient_temperature 293(2)
_diffrn_measurement_device 'Enraf-Nonius CAD-4 diffractometer'
_diffrn_measurement_method \w-2\q
_diffrn_radiation_monochromator graphite
_diffrn_radiation_source 'fine-focus sealed tube'
_diffrn_radiation_type MoK\a
_diffrn_radiation_wavelength 0.71070
_diffrn_reflns_av_R_equivalents 0.0133
_diffrn_reflns_av_sigmaI/netI 0.0293
_diffrn_reflns_limit_h_max 9
_diffrn_reflns_limit_h_min 0
_diffrn_reflns_limit_k_max 19
_diffrn_reflns_limit_k_min -4
_diffrn_reflns_limit_l_max 14
_diffrn_reflns_limit_l_min -15
_diffrn_reflns_number 3070
_diffrn_reflns_theta_max 29.96
_diffrn_reflns_theta_min 2.43
_diffrn_standards_decay_% 4
_diffrn_standards_interval_time 3600
_diffrn_standards_number 3
_exptl_absorpt_coefficient_mu 2.484
_exptl_absorpt_correction_type none
_exptl_crystal_colour blue
_exptl_crystal_density_diffrn 1.790
_exptl_crystal_density_meas 1.785(3)
_exptl_crystal_density_method flotation
_exptl_crystal_description prismatic
_exptl_crystal_F_000 540
_exptl_crystal_size_max 0.46
_exptl_crystal_size_mid 0.34
_exptl_crystal_size_min 0.24
_refine_diff_density_max 0.359
_refine_diff_density_min -0.385
_refine_ls_extinction_method none
_refine_ls_goodness_of_fit_all 0.651
_refine_ls_goodness_of_fit_obs 0.602
_refine_ls_hydrogen_treatment refall
_refine_ls_matrix_type full
_refine_ls_number_parameters 158
_refine_ls_number_reflns 2850
_refine_ls_number_restraints 0
_refine_ls_restrained_S_all 0.651
_refine_ls_restrained_S_obs 0.602
_refine_ls_R_factor_all 0.0368
_refine_ls_R_factor_obs 0.0222
_refine_ls_shift/esd_max 0.004
_refine_ls_shift/esd_mean 0.000
_refine_ls_structure_factor_coef Fsqd
_refine_ls_weighting_details 'w = 1/[\s^2^(Fo^2^)+(0.0758P)^2^+0.3302P] where P=(Fo^2^+2Fc^2^)/3'
_refine_ls_weighting_scheme calc
_refine_ls_wR_factor_all 0.0737
_refine_ls_wR_factor_obs 0.0621
_reflns_number_observed 2386
_reflns_number_total 2850
_reflns_observed_criterion >2sigma(I)
_cod_data_source_file na1250.cif
_cod_data_source_block COBRE
_cod_depositor_comments
;
The following automatic conversions were performed:

'_refine_ls_weighting_scheme' value 'calc w =
1/[\s^2^(Fo^2^)+(0.0758P)^2^+0.3302P] where P=(Fo^2^+2Fc^2^)/3' was
changed to 'calc'. New tag '_refine_ls_weighting_details' was
created. The value of the new tag was set to 'w =
1/[\s^2^(Fo^2^)+(0.0758P)^2^+0.3302P] where P=(Fo^2^+2Fc^2^)/3'.

Automatic conversion script
Id: cif_fix_values 3143 2015-03-26 13:38:13Z robertas 
;
_cod_original_sg_symbol_H-M 'P 21/n'
_cod_database_code 2005808

loop_
_symmetry_equiv_pos_as_xyz
'x, y, z'
'-x+1/2, y+1/2, -z+1/2'
'-x, -y, -z'
'x-1/2, -y-1/2, z-1/2'

loop_
_atom_site_aniso_label
_atom_site_aniso_U_11
_atom_site_aniso_U_22
_atom_site_aniso_U_33
_atom_site_aniso_U_12
_atom_site_aniso_U_13
_atom_site_aniso_U_23
Cu 0.02698(11) 0.02438(11) 0.02911(11) -0.00439(6) 0.01057(8) -0.00365(6)
N1 0.0391(8) 0.0276(6) 0.0379(7) -0.0069(6) 0.0159(6) -0.0014(5)
N2 0.0284(6) 0.0250(6) 0.0337(6) -0.0027(5) 0.0112(5) -0.0023(5)
N3 0.0335(7) 0.0361(7) 0.0388(8) -0.0037(6) 0.0175(6) -0.0040(6)
C1 0.0627(13) 0.0398(9) 0.0435(10) -0.0108(9) 0.0314(10) -0.0076(8)
C2 0.0562(11) 0.0372(9) 0.0322(8) -0.0115(9) 0.0146(8) -0.0095(7)
C3 0.0344(8) 0.0279(8) 0.0517(10) -0.0090(6) 0.0148(8) -0.0055(7)
C4 0.0483(10) 0.0316(8) 0.0536(11) -0.0050(8) 0.0278(9) 0.0043(8)
Cl 0.0266(2) 0.0259(2) 0.0381(2) 0.00361(13) 0.00500(14) -0.00516(13)
N4 0.0286(7) 0.0508(9) 0.0324(7) 0.0041(6) 0.0037(5) 0.0055(6)
O1 0.0425(7) 0.0638(9) 0.0450(7) -0.0025(7) 0.0140(6) 0.0140(7)
O2 0.0671(12) 0.0551(10) 0.0806(13) -0.0228(9) 0.0108(9) 0.0144(9)
O3 0.091(2) 0.118(2) 0.0717(13) 0.0675(14) 0.0354(11) 0.0209(12)

loop_
_atom_site_label
_atom_site_occupancy
_atom_site_fract_x
_atom_site_fract_y
_atom_site_fract_z
_atom_site_U_iso_or_equiv
_atom_site_thermal_displace_type
_atom_site_calc_flag
_atom_site_type_symbol
Cu 1 0.18516(3) 0.05095(1) 0.12858(2) 0.02618(7) Uani d Cu
N1 1 0.0833(3) 0.00157(11) 0.27710(15) 0.0338(3) Uani d N
N2 1 0.2328(2) 0.17316(10) 0.23040(13) 0.0284(3) Uani d N
N3 1 0.3585(2) 0.11378(11) 0.0247(2) 0.0346(3) Uani d N
C1 1 0.0746(4) 0.0806(2) 0.3661(2) 0.0455(4) Uani d C
C2 1 0.2501(4) 0.14821(14) 0.3648(2) 0.0412(4) Uani d C
C3 1 0.4157(3) 0.21983(13) 0.2053(2) 0.0372(4) Uani d C
C4 1 0.3925(3) 0.21528(13) 0.0636(2) 0.0419(4) Uani d C
Cl 1 0.17170(6) -0.09649(3) 0.02918(4) 0.03071(9) Uani d Cl
N4 1 0.5780(2) -0.10128(12) 0.29428(14) 0.0380(3) Uani d N
O1 1 0.4514(2) -0.12719(12) 0.35345(15) 0.0499(4) Uani d O
O2 1 0.5907(3) -0.01556(14) 0.2662(2) 0.0689(5) Uani d O
O3 1 0.6891(4) -0.1599(2) 0.2604(2) 0.0907(8) Uani d O
HN1 1 0.1727(42) -0.0413(18) 0.3130(25) 0.048(2) Uiso d H
HN11 1 -0.0417(42) -0.0267(19) 0.2576(24) 0.048(2) Uiso d H
HN2 1 0.1216(38) 0.2091(18) 0.2025(23) 0.048(2) Uiso d H
HN3 1 0.4804(40) 0.0851(18) 0.0419(24) 0.048(2) Uiso d H
HN31 1 0.3110(38) 0.1099(19) -0.0589(26) 0.048(2) Uiso d H
HC1 1 0.0924(42) 0.0555(16) 0.4559(26) 0.048(2) Uiso d H
HC11 1 -0.0479(39) 0.1154(19) 0.3373(25) 0.048(2) Uiso d H
HC2 1 0.2360(38) 0.2023(18) 0.4081(23) 0.048(2) Uiso d H
HC21 1 0.3774(40) 0.1177(19) 0.3981(25) 0.048(2) Uiso d H
HC3 1 0.5338(40) 0.1857(19) 0.2479(24) 0.048(2) Uiso d H
HC31 1 0.4301(37) 0.2797(19) 0.2346(23) 0.048(2) Uiso d H
HC4 1 0.5192(38) 0.2398(18) 0.0366(23) 0.048(2) Uiso d H
HC41 1 0.2805(39) 0.2474(20) 0.0215(24) 0.048(2) Uiso d H

loop_
_atom_type_symbol
_atom_type_description
_atom_type_scat_dispersion_real
_atom_type_scat_dispersion_imag
_atom_type_scat_source
C C 0.0033 0.0016 'International Tables Vol C Tables 4.2.6.8 and 6.1.1.4'
H H 0.0000 0.0000 'International Tables Vol C Tables 4.2.6.8 and 6.1.1.4'
O O 0.0106 0.0060 'International Tables Vol C Tables 4.2.6.8 and 6.1.1.4'
N N 0.0061 0.0033 'International Tables Vol C Tables 4.2.6.8 and 6.1.1.4'
Cl Cl 0.1484 0.1585 'International Tables Vol C Tables 4.2.6.8 and 6.1.1.4'
Cu Cu 0.3201 1.2651 'International Tables Vol C Tables 4.2.6.8 and 6.1.1.4'

loop_
_geom_angle_atom_site_label_1
_geom_angle_atom_site_label_2
_geom_angle_atom_site_label_3
_geom_angle_site_symmetry_3
_geom_angle
_geom_angle_publ_flag
N3 Cu N1 . 162.27(7) yes
N3 Cu N2 . 84.18(6) yes
N1 Cu N2 . 83.94(6) yes
N3 Cu Cl . 95.31(5) yes
N1 Cu Cl . 94.71(4) yes
N2 Cu Cl . 172.32(4) yes
N3 Cu Cl 3 94.93(5) yes
N1 Cu Cl 3 99.77(5) yes
N2 Cu Cl 3 98.30(4) yes
Cl Cu Cl 3 89.38(2) yes
C1 N1 Cu . 109.80(10) yes
C1 N1 HN1 . 111.0(17) ?
Cu N1 HN1 . 105.3(18) ?
C1 N1 HN11 . 107.4(17) ?
Cu N1 HN11 . 116.1(16) ?
HN1 N1 HN11 . 107.(2) ?
C3 N2 C2 . 114.9(2) yes
C3 N2 Cu . 107.66(10) yes
C2 N2 Cu . 107.57(11) yes
C3 N2 HN2 . 110.5(16) ?
C2 N2 HN2 . 109.0(16) ?
Cu N2 HN2 . 106.8(16) ?
C4 N3 Cu . 109.30(11) yes
C4 N3 HN3 . 107.8(16) ?
Cu N3 HN3 . 108.2(16) ?
C4 N3 HN31 . 109.9(17) ?
Cu N3 HN31 . 115.8(17) ?
HN3 N3 HN31 . 106.(2) ?
N1 C1 C2 . 108.0(2) yes
N1 C1 HC1 . 110.6(14) ?
C2 C1 HC1 . 108.5(15) ?
N1 C1 HC11 . 110.1(16) ?
C2 C1 HC11 . 106.7(16) ?
HC1 C1 HC11 . 113.(2) ?
N2 C2 C1 . 106.6(2) yes
N2 C2 HC2 . 108.6(15) ?
C1 C2 HC2 . 109.8(16) ?
N2 C2 HC21 . 109.3(16) ?
C1 C2 HC21 . 110.0(16) ?
HC2 C2 HC21 . 112.(2) ?
N2 C3 C4 . 106.73(15) yes
N2 C3 HC3 . 108.6(16) ?
C4 C3 HC3 . 110.0(16) ?
N2 C3 HC31 . 112.0(16) ?
C4 C3 HC31 . 112.2(16) ?
HC3 C3 HC31 . 107.(2) ?
N3 C4 C3 . 107.46(15) yes
N3 C4 HC4 . 108.7(14) ?
C3 C4 HC4 . 113.1(13) ?
N3 C4 HC41 . 106.6(17) ?
C3 C4 HC41 . 111.2(17) ?
HC4 C4 HC41 . 110.(2) ?
Cu Cl Cu 3 90.620(10) yes
O3 N4 O1 . 120.2(2) yes
O3 N4 O2 . 119.4(2) yes
O1 N4 O2 . 120.4(2) yes

loop_
_geom_bond_atom_site_label_1
_geom_bond_atom_site_label_2
_geom_bond_site_symmetry_2
_geom_bond_distance
_geom_bond_publ_flag
Cu N3 . 2.004(2) yes
Cu N1 . 2.014(2) yes
Cu N2 . 2.0170(10) yes
Cu Cl . 2.3180(10) yes
Cu Cl 3 2.6460(10) yes
Cu Cu 3 3.5370(10) yes
N1 C1 . 1.476(2) yes
N1 HN1 . 0.87(3) ?
N1 HN11 . 0.90(3) ?
N2 C3 . 1.468(2) yes
N2 C2 . 1.472(2) yes
N2 HN2 . 0.89(3) ?
N3 C4 . 1.483(2) yes
N3 HN3 . 0.89(3) ?
N3 HN31 . 0.88(3) ?
C1 C2 . 1.509(3) yes
C1 HC1 . 1.01(3) ?
C1 HC11 . 0.94(3) ?
C2 HC2 . 0.91(3) ?
C2 HC21 . 0.94(3) ?
C3 C4 . 1.503(3) yes
C3 HC3 . 0.94(3) ?
C3 HC31 . 0.89(3) ?
C4 HC4 . 1.02(3) ?
C4 HC41 . 0.90(3) ?
Cl Cu 3 2.6460(10) yes
N4 O3 . 1.221(2) yes
N4 O1 . 1.233(2) yes
N4 O2 . 1.246(3) yes
